data_7058070
loop_
_publ_author_name
'Wang, Guilong'
'Lu, Tian'
'Fan, Guijuan'
'Yin, Hongquan'
'Chen, Fu-Xue'

_publ_section_title
;
 Synthesis and properties of insensitive
 [1,2,4]triazolo[4,3-b]-1,2,4,5-tetrazine explosives
;
_journal_issue 4
_journal_name_full 'New Journal of Chemistry'
_journal_page_first 1663
_journal_paper_doi 10.1039/C8NJ05220D
_journal_volume 43
_journal_year 2019
_chemical_formula_sum 'C3 H2 N6'
_chemical_formula_weight 122.11
_space_group_crystal_system orthorhombic
_space_group_IT_number 19
_space_group_name_Hall 'P 2ac 2ab'
_space_group_name_H-M_alt 'P 21 21 21'
_symmetry_space_group_name_Hall 'P 2ac 2ab'
_symmetry_space_group_name_H-M 'P 21 21 21'
_atom_sites_solution_hydrogens geom
_audit_creation_method SHELXL-2014/7
_audit_update_record
;
2018-01-16 deposited with the CCDC.
2018-12-17 downloaded from the CCDC.
;
_cell_angle_alpha 90
_cell_angle_beta 90
_cell_angle_gamma 90
_cell_formula_units_Z 4
_cell_length_a 5.4334(7)
_cell_length_b 6.5582(9)
_cell_length_c 13.8317(19)
_cell_measurement_reflns_used 2362
_cell_measurement_temperature 296(2)
_cell_measurement_theta_max 27.27
_cell_measurement_theta_min 2.95
_cell_volume 492.87(11)
_computing_cell_refinement 'Bruker SMART'
_computing_data_collection 'Bruker SMART'
_computing_data_reduction 'Bruker SHELXTL'
_computing_molecular_graphics 'Bruker SHELXTL'
_computing_publication_material 'Bruker SHELXTL'
_computing_structure_refinement 'SHELXL-2014/7 (Sheldrick, 2014)'
_computing_structure_solution 'SHELXL-2014/7 (Sheldrick, 2014)'
_diffrn_ambient_temperature 296(2)
_diffrn_measured_fraction_theta_full 1.000
_diffrn_measured_fraction_theta_max 1.000
_diffrn_measurement_device_type 'Bruker APEX-II CCD'
_diffrn_measurement_method '\f and \w scans'
_diffrn_radiation_type MoK\a
_diffrn_radiation_wavelength 0.71073
_diffrn_reflns_av_R_equivalents 0.0195
_diffrn_reflns_av_unetI/netI 0.0142
_diffrn_reflns_Laue_measured_fraction_full 1.000
_diffrn_reflns_Laue_measured_fraction_max 1.000
_diffrn_reflns_limit_h_max 6
_diffrn_reflns_limit_h_min -6
_diffrn_reflns_limit_k_max 7
_diffrn_reflns_limit_k_min -7
_diffrn_reflns_limit_l_max 16
_diffrn_reflns_limit_l_min -16
_diffrn_reflns_number 4153
_diffrn_reflns_point_group_measured_fraction_full 1.000
_diffrn_reflns_point_group_measured_fraction_max 1.000
_diffrn_reflns_theta_full 25.046
_diffrn_reflns_theta_max 25.046
_diffrn_reflns_theta_min 2.945
_exptl_absorpt_coefficient_mu 0.124
_exptl_crystal_colour colourless
_exptl_crystal_density_diffrn 1.646
_exptl_crystal_description cuboid
_exptl_crystal_F_000 248
_exptl_crystal_size_max 0.150
_exptl_crystal_size_mid 0.120
_exptl_crystal_size_min 0.100
_exptl_transmission_factor_max 0.988
_exptl_transmission_factor_min 0.982
_refine_diff_density_max 0.424
_refine_diff_density_min -0.423
_refine_diff_density_rms 0.108
_refine_ls_abs_structure_details
;
 Refined as an inversion twin.
;
_refine_ls_abs_structure_Flack 0(10)
_refine_ls_extinction_method none
_refine_ls_goodness_of_fit_ref 0.995
_refine_ls_hydrogen_treatment constr
_refine_ls_matrix_type full
_refine_ls_number_parameters 83
_refine_ls_number_reflns 872
_refine_ls_number_restraints 1
_refine_ls_restrained_S_all 1.001
_refine_ls_R_factor_all 0.0916
_refine_ls_R_factor_gt 0.0886
_refine_ls_shift/su_max 0.000
_refine_ls_shift/su_mean 0.000
_refine_ls_structure_factor_coef Fsqd
_refine_ls_weighting_details 'w=1/[\s^2^(Fo^2^)+(0.1115P)^2^+2.3459P] where P=(Fo^2^+2Fc^2^)/3'
_refine_ls_weighting_scheme calc
_refine_ls_wR_factor_gt 0.2403
_refine_ls_wR_factor_ref 0.2426
_reflns_Friedel_coverage 0.615
_reflns_Friedel_fraction_full 1.000
_reflns_Friedel_fraction_max 1.000
_reflns_number_gt 835
_reflns_number_total 872
_reflns_threshold_expression 'I > 2\s(I)'
_cod_data_source_file c8nj05220d2.cif
_cod_data_source_block 1
_cod_depositor_comments 'Adding full bibliography for 7058070--7058071.cif.'
_cod_database_code 7058070
_shelx_shelxl_version_number 2014/7
_shelx_space_group_comment
;
The symmetry employed for this shelxl refinement is uniquely defined
by the following loop, which should always be used as a source of
symmetry information in preference to the above space-group names.
They are only intended as comments.
;

loop_
_space_group_symop_operation_xyz
'x, y, z'
'-x+1/2, -y, z+1/2'
'x+1/2, -y+1/2, -z'
'-x, y+1/2, -z+1/2'

loop_
_atom_site_label
_atom_site_type_symbol
_atom_site_fract_x
_atom_site_fract_y
_atom_site_fract_z
_atom_site_U_iso_or_equiv
_atom_site_adp_type
_atom_site_occupancy
_atom_site_site_symmetry_order
_atom_site_calc_flag
_atom_site_refinement_flags_posn
_atom_site_refinement_flags_adp
N1 N 0.1046(17) 1.0859(12) 0.9361(6) 0.058(2) Uani 1 1 d . U
N2 N -0.1652(13) 0.8127(11) 0.9388(5) 0.0416(17) Uani 1 1 d . .
N3 N 0.2702(13) 1.0117(11) 0.8780(5) 0.0406(17) Uani 1 1 d . .
N4 N 0.0000(14) 0.7239(12) 0.8785(5) 0.0477(19) Uani 1 1 d . .
N5 N 0.3296(18) 0.6917(13) 0.7886(6) 0.062(2) Uani 1 1 d . .
N6 N 0.1901(16) 0.5233(11) 0.7827(5) 0.052(2) Uani 1 1 d . .
C1 C -0.1101(14) 0.9957(12) 0.9670(5) 0.0336(17) Uani 1 1 d . U
H1A H -0.2157 1.0660 1.0081 0.040 Uiso 1 1 calc R U
C2 C 0.2097(12) 0.8210(10) 0.8488(4) 0.0238(14) Uani 1 1 d . .
C3 C -0.0084(16) 0.5415(11) 0.8376(5) 0.0326(16) Uani 1 1 d . .
H3B H -0.1311 0.4442 0.8458 0.039 Uiso 1 1 calc R U

loop_
_atom_site_aniso_label
_atom_site_aniso_U_11
_atom_site_aniso_U_22
_atom_site_aniso_U_33
_atom_site_aniso_U_23
_atom_site_aniso_U_13
_atom_site_aniso_U_12
N1 0.070(5) 0.047(5) 0.056(4) -0.005(4) -0.004(4) 0.007(4)
N2 0.045(4) 0.044(4) 0.036(3) -0.001(3) 0.006(3) 0.001(3)
N3 0.047(4) 0.033(3) 0.042(3) 0.001(3) -0.001(3) 0.001(3)
N4 0.046(4) 0.051(5) 0.046(4) 0.010(3) -0.008(4) -0.005(4)
N5 0.075(6) 0.064(5) 0.048(4) -0.007(4) -0.004(4) 0.015(5)
N6 0.068(5) 0.036(4) 0.051(4) -0.012(3) -0.006(4) 0.002(4)
C1 0.038(4) 0.028(4) 0.035(3) -0.002(3) 0.006(3) 0.007(3)
C2 0.028(3) 0.021(3) 0.022(3) 0.000(3) -0.001(3) -0.003(3)
C3 0.039(4) 0.022(4) 0.037(4) -0.004(3) -0.004(3) -0.002(3)

loop_
_atom_type_symbol
_atom_type_description
_atom_type_scat_dispersion_real
_atom_type_scat_dispersion_imag
_atom_type_scat_source
C C 0.0033 0.0016 'International Tables Vol C Tables 4.2.6.8 and 6.1.1.4'
H H 0.0000 0.0000 'International Tables Vol C Tables 4.2.6.8 and 6.1.1.4'
N N 0.0061 0.0033 'International Tables Vol C Tables 4.2.6.8 and 6.1.1.4'

loop_
_geom_angle_atom_site_label_1
_geom_angle_atom_site_label_2
_geom_angle_atom_site_label_3
_geom_angle
N3 N1 C1 128.1(8)
C1 N2 N4 115.4(7)
N1 N3 C2 111.2(7)
C3 N4 N2 128.9(7)
C3 N4 C2 108.7(7)
N2 N4 C2 122.4(7)
C2 N5 N6 106.3(8)
C3 N6 N5 110.6(7)
N2 C1 N1 120.0(7)
N2 C1 H1A 120.0
N1 C1 H1A 120.0
N3 C2 N5 130.1(7)
N3 C2 N4 122.8(7)
N5 C2 N4 107.0(7)
N6 C3 N4 107.4(7)
N6 C3 H3B 126.3
N4 C3 H3B 126.3

loop_
_geom_bond_atom_site_label_1
_geom_bond_atom_site_label_2
_geom_bond_distance
N1 N3 1.300(11)
N1 C1 1.376(12)
N2 C1 1.297(10)
N2 N4 1.357(10)
N3 C2 1.355(10)
N4 C3 1.324(10)
N4 C2 1.369(10)
N5 C2 1.356(10)
N5 N6 1.342(12)
N6 C3 1.324(12)
C1 H1A 0.9300
C3 H3B 0.9300

loop_
_geom_torsion_atom_site_label_1
_geom_torsion_atom_site_label_2
_geom_torsion_atom_site_label_3
_geom_torsion_atom_site_label_4
_geom_torsion
C1 N1 N3 C2 -0.6(12)
C1 N2 N4 C3 -179.1(7)
C1 N2 N4 C2 -0.4(10)
C2 N5 N6 C3 -0.9(9)
N4 N2 C1 N1 -0.4(11)
N3 N1 C1 N2 1.0(13)
N1 N3 C2 N5 179.6(8)
N1 N3 C2 N4 -0.2(10)
N6 N5 C2 N3 -179.2(7)
N6 N5 C2 N4 0.6(8)
C3 N4 C2 N3 179.7(7)
N2 N4 C2 N3 0.8(11)
C3 N4 C2 N5 -0.2(8)
N2 N4 C2 N5 -179.1(7)
N5 N6 C3 N4 0.8(9)
N2 N4 C3 N6 178.4(7)
C2 N4 C3 N6 -0.4(8)
